data_7235256
loop_
_publ_author_name
'Gohain, Shivanee Borpatra'
'Basumatary, Monika'
'Boruah, Purna K.'
'Das, Manash R.'
'Thakur, Ashim Jyoti'

_publ_section_title
;
 Nano Au/Pd-catalysed &#x2018;on-water&#x2019; synthesis of C3--C3&#x2032;
 diaryl-oxindole scaffolds via N2-selective dearomatization of indole
;
_journal_issue 1
_journal_name_full 'Green Chemistry'
_journal_page_first 170
_journal_page_last 179
_journal_paper_doi 10.1039/C9GC02370D
_journal_volume 22
_journal_year 2020
_chemical_formula_sum 'C96 H56 Br12 N12 O5'
_chemical_formula_weight 2416.44
_space_group_crystal_system orthorhombic
_space_group_IT_number 19
_space_group_name_Hall 'P 2ac 2ab'
_space_group_name_H-M_alt 'P 21 21 21'
_atom_sites_solution_hydrogens geom
_audit_creation_method SHELXL-2014/7
_audit_update_record
;
2019-06-04 deposited with the CCDC.	2019-11-17 downloaded from the CCDC.
;
_cell_angle_alpha 90
_cell_angle_beta 90
_cell_angle_gamma 90
_cell_formula_units_Z 1
_cell_length_a 8.6559(5)
_cell_length_b 15.6308(9)
_cell_length_c 16.2787(8)
_cell_measurement_reflns_used 4236
_cell_measurement_temperature 296(2)
_cell_measurement_theta_max 15.42
_cell_measurement_theta_min 2.50
_cell_volume 2202.5(2)
_computing_cell_refinement 'Bruker SAINT'
_computing_data_collection 'Bruker APEX2'
_computing_data_reduction 'Bruker SAINT'
_computing_molecular_graphics 'Bruker SHELXTL'
_computing_publication_material 'Bruker SHELXTL'
_computing_structure_refinement 'SHELXL-2014/7 (Sheldrick, 2014)'
_computing_structure_solution 'SHELXS-97 (Sheldrick 2008)'
_diffrn_ambient_temperature 296(2)
_diffrn_measured_fraction_theta_full 1.000
_diffrn_measured_fraction_theta_max 0.998
_diffrn_measurement_device_type 'Bruker APEX-II CCD'
_diffrn_measurement_method '\f and \w scans'
_diffrn_radiation_type MoK\a
_diffrn_radiation_wavelength 0.71073
_diffrn_reflns_av_R_equivalents 0.2068
_diffrn_reflns_av_unetI/netI 0.1478
_diffrn_reflns_Laue_measured_fraction_full 1.000
_diffrn_reflns_Laue_measured_fraction_max 0.998
_diffrn_reflns_limit_h_max 11
_diffrn_reflns_limit_h_min -11
_diffrn_reflns_limit_k_max 20
_diffrn_reflns_limit_k_min -20
_diffrn_reflns_limit_l_max 21
_diffrn_reflns_limit_l_min -21
_diffrn_reflns_number 50377
_diffrn_reflns_point_group_measured_fraction_full 1.000
_diffrn_reflns_point_group_measured_fraction_max 0.996
_diffrn_reflns_theta_full 25.000
_diffrn_reflns_theta_max 28.482
_diffrn_reflns_theta_min 2.502
_exptl_absorpt_coefficient_mu 5.518
_exptl_absorpt_correction_type multi-scan
_exptl_absorpt_process_details SADABS
_exptl_crystal_colour yellow
_exptl_crystal_density_diffrn 1.822
_exptl_crystal_description block
_exptl_crystal_F_000 1176
_exptl_crystal_size_max 0.320
_exptl_crystal_size_mid 0.270
_exptl_crystal_size_min 0.210
_exptl_transmission_factor_max 0.315
_exptl_transmission_factor_min 0.185
_refine_diff_density_max 0.508
_refine_diff_density_min -0.733
_refine_diff_density_rms 0.088
_refine_ls_abs_structure_details
;
 Flack x determined using 690 quotients [(I+)-(I-)]/[(I+)+(I-)]
 (Parsons, Flack and Wagner, Acta Cryst. B69 (2013) 249-259).
;
_refine_ls_abs_structure_Flack -0.017(12)
_refine_ls_extinction_coef 0.0028(6)
_refine_ls_extinction_expression Fc^*^=kFc[1+0.001xFc^2^\l^3^/sin(2\q)]^-1/4^
_refine_ls_extinction_method 'SHELXL-2014/7 (Sheldrick 2014'
_refine_ls_goodness_of_fit_ref 0.940
_refine_ls_hydrogen_treatment constr
_refine_ls_matrix_type full
_refine_ls_number_parameters 290
_refine_ls_number_reflns 5555
_refine_ls_number_restraints 0
_refine_ls_restrained_S_all 0.940
_refine_ls_R_factor_all 0.1928
_refine_ls_R_factor_gt 0.0596
_refine_ls_shift/su_max 0.000
_refine_ls_shift/su_mean 0.000
_refine_ls_structure_factor_coef Fsqd
_refine_ls_weighting_details 'w=1/[\s^2^(Fo^2^)+(0.0593P)^2^+1.0931P] where P=(Fo^2^+2Fc^2^)/3'
_refine_ls_weighting_scheme calc
_refine_ls_wR_factor_gt 0.1108
_refine_ls_wR_factor_ref 0.1538
_reflns_Friedel_coverage 0.768
_reflns_Friedel_fraction_full 1.000
_reflns_Friedel_fraction_max 0.993
_reflns_number_gt 2350
_reflns_number_total 5555
_reflns_threshold_expression 'I > 2\s(I)'
_cod_data_source_file c9gc02370d2.cif
_cod_data_source_block aa
_cod_depositor_comments
;Adding full bibliography for 7235256.cif.

 Adding full bibliography for 7235256.cif.
;
_cod_database_code 7235256
_shelx_shelxl_version_number 2014/7
_shelx_space_group_comment
;
The symmetry employed for this shelxl refinement is uniquely defined
by the following loop, which should always be used as a source of
symmetry information in preference to the above space-group names.
They are only intended as comments.
;
_shelx_estimated_absorpt_t_min 0.271
_shelx_estimated_absorpt_t_max 0.390

loop_
_space_group_symop_operation_xyz
'x, y, z'
'-x+1/2, -y, z+1/2'
'-x, y+1/2, -z+1/2'
'x+1/2, -y+1/2, -z'

loop_
_atom_site_label
_atom_site_type_symbol
_atom_site_fract_x
_atom_site_fract_y
_atom_site_fract_z
_atom_site_U_iso_or_equiv
_atom_site_adp_type
_atom_site_occupancy
_atom_site_site_symmetry_order
_atom_site_calc_flag
_atom_site_refinement_flags_posn
_atom_site_refinement_flags_adp
_atom_site_refinement_flags_occupancy
Br1 Br 1.0932(2) 0.73631(13) 0.49653(9) 0.1056(7) Uani 1 1 d . . .
Br2 Br 0.9984(2) 0.49197(10) -0.12162(10) 0.1099(7) Uani 1 1 d . . .
Br3 Br 0.36939(15) 0.47945(8) 0.06662(8) 0.0676(4) Uani 1 1 d . . .
C1 C 0.9446(13) 0.9107(8) 0.1513(7) 0.055(3) Uani 1 1 d . . .
H1 H 0.9119 0.9257 0.0989 0.066 Uiso 1 1 calc R U .
C2 C 0.8996(13) 0.8377(7) 0.1929(6) 0.045(3) Uani 1 1 d . . .
C3 C 0.9777(12) 0.8400(7) 0.2704(7) 0.046(3) Uani 1 1 d . . .
C4 C 0.9842(13) 0.7875(7) 0.3387(7) 0.053(3) Uani 1 1 d . . .
H4 H 0.9253 0.7378 0.3409 0.064 Uiso 1 1 calc R U .
C5 C 1.0792(13) 0.8095(8) 0.4036(7) 0.054(3) Uani 1 1 d . . .
C6 C 1.1705(13) 0.8853(9) 0.4023(8) 0.063(4) Uani 1 1 d . . .
H6 H 1.2320 0.8985 0.4474 0.076 Uiso 1 1 calc R U .
C7 C 1.1696(13) 0.9380(8) 0.3370(8) 0.059(3) Uani 1 1 d . . .
H7 H 1.2313 0.9867 0.3349 0.071 Uiso 1 1 calc R U .
C8 C 1.0686(12) 0.9152(7) 0.2712(8) 0.050(3) Uani 1 1 d . . .
C9 C 0.7946(11) 0.7707(7) 0.1569(6) 0.040(3) Uani 1 1 d . . .
C10 C 0.8829(11) 0.6833(7) 0.1498(7) 0.039(2) Uani 1 1 d . . .
C11 C 0.8890(11) 0.6655(6) 0.0622(6) 0.038(2) Uani 1 1 d . . .
C12 C 0.9495(12) 0.5932(7) 0.0206(7) 0.050(3) Uani 1 1 d . . .
H12 H 1.0061 0.5517 0.0483 0.060 Uiso 1 1 calc R U .
C13 C 0.9212(13) 0.5871(7) -0.0623(7) 0.057(3) Uani 1 1 d . . .
C14 C 0.8366(13) 0.6500(8) -0.1031(7) 0.055(3) Uani 1 1 d . . .
H14 H 0.8205 0.6442 -0.1593 0.066 Uiso 1 1 calc R U .
C15 C 0.7764(11) 0.7196(7) -0.0643(7) 0.047(3) Uani 1 1 d . . .
H15 H 0.7183 0.7601 -0.0926 0.057 Uiso 1 1 calc R U .
C16 C 0.8062(10) 0.7277(7) 0.0209(6) 0.039(3) Uani 1 1 d . . .
C17 C 0.6476(11) 0.7561(7) 0.2078(6) 0.043(3) Uani 1 1 d . . .
C18 C 0.5387(11) 0.6886(7) 0.1946(6) 0.041(3) Uani 1 1 d . . .
C19 C 0.5215(12) 0.6221(7) 0.1397(7) 0.046(3) Uani 1 1 d . . .
H19 H 0.5966 0.6128 0.0998 0.055 Uiso 1 1 calc R U .
C20 C 0.3936(13) 0.5693(7) 0.1433(7) 0.051(3) Uani 1 1 d . . .
C21 C 0.2803(13) 0.5811(9) 0.2029(8) 0.056(3) Uani 1 1 d . . .
H21 H 0.1964 0.5440 0.2053 0.067 Uiso 1 1 calc R U .
C22 C 0.2915(14) 0.6473(10) 0.2583(8) 0.069(4) Uani 1 1 d . . .
H22 H 0.2149 0.6564 0.2974 0.083 Uiso 1 1 calc R U .
C23 C 0.4214(12) 0.7005(8) 0.2542(7) 0.048(3) Uani 1 1 d . . .
C24 C 0.5969(13) 0.8035(9) 0.2713(7) 0.059(3) Uani 1 1 d . . .
H24 H 0.6486 0.8505 0.2931 0.070 Uiso 1 1 calc R U .
N1 N 1.0444(11) 0.9579(6) 0.1986(6) 0.056(2) Uani 1 1 d . . .
H1A H 1.0850 1.0061 0.1851 0.067 Uiso 1 1 calc R U .
N2 N 0.7560(9) 0.7900(6) 0.0718(5) 0.049(2) Uani 1 1 d . . .
H2 H 0.7075 0.8352 0.0561 0.059 Uiso 1 1 calc R U .
N3 N 0.4590(10) 0.7729(7) 0.2993(6) 0.067(3) Uani 1 1 d . . .
H3 H 0.4046 0.7948 0.3382 0.080 Uiso 1 1 calc R U .
O1 O 0.9294(8) 0.6421(5) 0.2078(4) 0.0482(19) Uani 1 1 d . . .
O2 O 0.200(5) 0.107(3) 0.141(3) 0.116(16) Uani 0.25 1 d . . P

loop_
_atom_site_aniso_label
_atom_site_aniso_U_11
_atom_site_aniso_U_22
_atom_site_aniso_U_33
_atom_site_aniso_U_23
_atom_site_aniso_U_13
_atom_site_aniso_U_12
Br1 0.1214(13) 0.1376(16) 0.0579(8) 0.0264(9) -0.0230(9) -0.0088(12)
Br2 0.1765(17) 0.0737(11) 0.0796(11) -0.0359(9) 0.0315(11) 0.0146(11)
Br3 0.0796(8) 0.0525(7) 0.0708(8) 0.0091(7) -0.0042(7) -0.0108(7)
C1 0.054(7) 0.056(8) 0.055(8) 0.013(7) -0.008(6) 0.008(6)
C2 0.055(7) 0.048(7) 0.032(6) -0.010(5) 0.002(6) 0.008(6)
C3 0.047(7) 0.033(6) 0.058(8) -0.010(5) 0.005(6) 0.011(6)
C4 0.061(8) 0.057(7) 0.042(7) -0.005(6) 0.002(6) -0.003(6)
C5 0.060(7) 0.061(8) 0.041(7) -0.006(6) -0.002(6) 0.017(6)
C6 0.052(8) 0.070(9) 0.067(9) -0.028(8) -0.008(7) 0.011(7)
C7 0.048(7) 0.054(8) 0.075(9) -0.021(7) 0.002(7) -0.001(6)
C8 0.042(6) 0.034(7) 0.073(9) -0.014(6) 0.007(6) 0.017(5)
C9 0.038(6) 0.048(7) 0.033(6) -0.009(5) -0.003(4) 0.014(5)
C10 0.023(5) 0.044(6) 0.049(7) -0.006(5) -0.002(5) -0.007(5)
C11 0.043(6) 0.032(5) 0.038(6) -0.007(5) -0.005(5) 0.001(5)
C12 0.049(7) 0.044(7) 0.058(8) 0.004(6) 0.019(6) -0.005(5)
C13 0.067(8) 0.045(7) 0.057(8) -0.013(7) 0.026(7) -0.010(6)
C14 0.055(8) 0.065(9) 0.044(7) -0.012(7) 0.011(6) -0.024(7)
C15 0.039(5) 0.058(7) 0.045(7) -0.009(7) 0.001(5) -0.010(5)
C16 0.038(6) 0.045(7) 0.033(6) 0.006(5) 0.004(4) -0.008(5)
C17 0.039(6) 0.049(7) 0.040(6) -0.008(5) -0.006(5) 0.021(6)
C18 0.038(6) 0.050(7) 0.036(6) 0.001(5) 0.001(5) 0.011(5)
C19 0.043(7) 0.047(6) 0.047(7) 0.003(5) -0.002(5) 0.006(6)
C20 0.053(7) 0.051(7) 0.049(7) 0.015(6) 0.001(6) 0.007(6)
C21 0.032(6) 0.075(9) 0.062(9) 0.023(8) 0.006(6) 0.008(6)
C22 0.038(7) 0.111(13) 0.059(9) 0.030(9) 0.014(6) 0.021(8)
C23 0.033(6) 0.076(9) 0.035(6) 0.004(6) -0.003(5) 0.014(6)
C24 0.050(8) 0.080(9) 0.046(7) -0.016(7) -0.007(6) 0.013(7)
N1 0.061(6) 0.044(6) 0.063(6) 0.009(5) 0.003(5) 0.001(5)
N2 0.061(6) 0.050(6) 0.037(5) -0.001(5) -0.005(5) 0.021(5)
N3 0.048(6) 0.111(9) 0.041(6) -0.022(6) 0.007(5) 0.016(6)
O1 0.052(5) 0.050(5) 0.043(5) 0.000(4) -0.010(4) 0.009(4)
O2 0.11(3) 0.08(3) 0.16(4) 0.00(3) 0.05(3) 0.02(2)

loop_
_atom_type_symbol
_atom_type_description
_atom_type_scat_dispersion_real
_atom_type_scat_dispersion_imag
_atom_type_scat_source
C C 0.0033 0.0016 'International Tables Vol C Tables 4.2.6.8 and 6.1.1.4'
H H 0.0000 0.0000 'International Tables Vol C Tables 4.2.6.8 and 6.1.1.4'
N N 0.0061 0.0033 'International Tables Vol C Tables 4.2.6.8 and 6.1.1.4'
O O 0.0106 0.0060 'International Tables Vol C Tables 4.2.6.8 and 6.1.1.4'
Br Br -0.2901 2.4595 'International Tables Vol C Tables 4.2.6.8 and 6.1.1.4'

loop_
_geom_angle_atom_site_label_1
_geom_angle_atom_site_label_2
_geom_angle_atom_site_label_3
_geom_angle
N1 C1 C2 110.3(10)
N1 C1 H1 124.8
C2 C1 H1 124.8
C1 C2 C3 106.1(10)
C1 C2 C9 123.6(10)
C3 C2 C9 130.2(10)
C4 C3 C8 117.6(11)
C4 C3 C2 135.5(10)
C8 C3 C2 106.9(10)
C3 C4 C5 119.4(11)
C3 C4 H4 120.3
C5 C4 H4 120.3
C4 C5 C6 121.7(11)
C4 C5 Br1 119.8(9)
C6 C5 Br1 118.5(9)
C7 C6 C5 121.3(11)
C7 C6 H6 119.4
C5 C6 H6 119.4
C6 C7 C8 116.3(12)
C6 C7 H7 121.8
C8 C7 H7 121.8
N1 C8 C3 108.2(10)
N1 C8 C7 128.1(11)
C3 C8 C7 123.7(12)
N2 C9 C2 111.4(9)
N2 C9 C17 110.7(8)
C2 C9 C17 113.2(8)
N2 C9 C10 102.8(8)
C2 C9 C10 109.9(8)
C17 C9 C10 108.3(8)
O1 C10 C11 130.6(10)
O1 C10 C9 124.5(9)
C11 C10 C9 104.9(8)
C16 C11 C12 121.3(9)
C16 C11 C10 108.9(9)
C12 C11 C10 129.4(10)
C13 C12 C11 117.3(10)
C13 C12 H12 121.4
C11 C12 H12 121.4
C12 C13 C14 120.8(10)
C12 C13 Br2 119.5(10)
C14 C13 Br2 119.7(9)
C15 C14 C13 122.9(11)
C15 C14 H14 118.5
C13 C14 H14 118.5
C14 C15 C16 117.1(11)
C14 C15 H15 121.5
C16 C15 H15 121.5
N2 C16 C11 112.0(9)
N2 C16 C15 127.4(10)
C11 C16 C15 120.6(10)
C24 C17 C18 107.8(10)
C24 C17 C9 127.1(10)
C18 C17 C9 125.1(8)
C19 C18 C23 117.7(10)
C19 C18 C17 136.4(10)
C23 C18 C17 105.9(9)
C18 C19 C20 120.6(10)
C18 C19 H19 119.7
C20 C19 H19 119.7
C19 C20 C21 121.0(11)
C19 C20 Br3 120.3(8)
C21 C20 Br3 118.7(10)
C22 C21 C20 120.5(12)
C22 C21 H21 119.8
C20 C21 H21 119.8
C21 C22 C23 118.1(11)
C21 C22 H22 120.9
C23 C22 H22 120.9
N3 C23 C22 130.3(11)
N3 C23 C18 107.5(10)
C22 C23 C18 122.1(12)
C17 C24 N3 110.4(11)
C17 C24 H24 124.8
N3 C24 H24 124.8
C1 N1 C8 108.4(9)
C1 N1 H1A 125.8
C8 N1 H1A 125.8
C16 N2 C9 111.1(8)
C16 N2 H2 124.4
C9 N2 H2 124.4
C24 N3 C23 108.3(9)
C24 N3 H3 125.8
C23 N3 H3 125.8

loop_
_geom_bond_atom_site_label_1
_geom_bond_atom_site_label_2
_geom_bond_distance
Br1 C5 1.900(11)
Br2 C13 1.895(11)
Br3 C20 1.890(12)
C1 N1 1.372(14)
C1 C2 1.383(15)
C1 H1 0.9300
C2 C3 1.433(15)
C2 C9 1.505(14)
C3 C4 1.383(15)
C3 C8 1.414(14)
C4 C5 1.383(15)
C4 H4 0.9300
C5 C6 1.424(17)
C6 C7 1.344(16)
C6 H6 0.9300
C7 C8 1.429(15)
C7 H7 0.9300
C8 N1 1.373(14)
C9 N2 1.456(12)
C9 C17 1.535(14)
C9 C10 1.569(14)
C10 O1 1.212(11)
C10 C11 1.455(14)
C11 C16 1.383(13)
C11 C12 1.417(14)
C12 C13 1.375(15)
C12 H12 0.9300
C13 C14 1.395(16)
C14 C15 1.361(15)
C14 H14 0.9300
C15 C16 1.416(14)
C15 H15 0.9300
C16 N2 1.352(12)
C17 C24 1.346(14)
C17 C18 1.431(14)
C18 C19 1.379(15)
C18 C23 1.416(14)
C19 C20 1.383(15)
C19 H19 0.9300
C20 C21 1.391(15)
C21 C22 1.376(17)
C21 H21 0.9300
C22 C23 1.401(17)
C22 H22 0.9300
C23 N3 1.388(15)
C24 N3 1.364(14)
C24 H24 0.9300
N1 H1A 0.8600
N2 H2 0.8600
N3 H3 0.8600
